data_9001603
loop_
_publ_author_name
'Hawthorne, F. C.'
'Ungaretti, L.'
'Oberti, R.'
'Cannillo, E.'

_publ_section_title
;
 The mechanism of Li incorporation in amphiboles
 Sample: A1
;
_journal_name_full 'American Mineralogist'
_journal_page_first 443
_journal_page_last 451
_journal_volume 79
_journal_year 1994
_chemical_compound_source 'Kajlidongri, Madhya Pradesh, India'
_chemical_formula_sum
;Al0.14 Ca0.1 F0.21 Fe0.96 H0.97 K0.15 Li0.67 Mg2.3 Mn0.52 Na2.7 O23.79 Si8
 Ti0.41
;
_chemical_name_mineral Leakeite
_space_group_IT_number 12
_symmetry_space_group_name_Hall '-C 2y'
_symmetry_space_group_name_H-M 'C 1 2/m 1'
_cell_angle_alpha 90
_cell_angle_beta 104.12
_cell_angle_gamma 90
_cell_formula_units_Z 2
_cell_length_a 9.748
_cell_length_b 17.842
_cell_length_c 5.287
_cell_volume 891.753
_database_code_amcsd 0001655
_exptl_crystal_density_diffrn 3.159
_cod_original_formula_sum 'Si8 Mg2.3 Al.14 Ti.41 Fe.96 Mn.52 Li.67 Na2.7 Ca.1 K.15 H.97 O23.79 F.21'
_cod_database_code 9001603

loop_
_space_group_symop_operation_xyz
x,y,z
1/2+x,1/2+y,z
x,-y,z
1/2+x,1/2-y,z
-x,y,-z
1/2-x,1/2+y,-z
-x,-y,-z
1/2-x,1/2-y,-z

loop_
_atom_site_label
_atom_site_fract_x
_atom_site_fract_y
_atom_site_fract_z
_atom_site_occupancy
_atom_site_U_iso_or_equiv
_atom_site_type_symbol
_atom_site_attached_hydrogens
Si1 0.28110 0.08570 0.29290 1.00000 0.00519 Si 0
Si2 0.28890 0.17100 0.79980 1.00000 0.00532 Si 0
Mg1 0.00000 0.08230 0.50000 0.57000 0.00912 Mg 0
Al1 0.00000 0.08230 0.50000 0.02500 0.00912 Al 0
Ti1 0.00000 0.08230 0.50000 0.20500 0.00912 Ti 0
Fe1 0.00000 0.08230 0.50000 0.13000 0.00912 Fe 0
Mn1 0.00000 0.08230 0.50000 0.07000 0.00912 Mn 0
Mg2 0.00000 0.17960 0.00000 0.41500 0.00608 Mg 0
Al2 0.00000 0.17960 0.00000 0.04500 0.00608 Al 0
Fe2 0.00000 0.17960 0.00000 0.35000 0.00608 Fe 0
Mn2 0.00000 0.17960 0.00000 0.19000 0.00608 Mn 0
Li3 0.00000 0.00000 0.00000 0.67000 0.00874 Li 0
Mg3 0.00000 0.00000 0.00000 0.33000 0.00874 Mg 0
Na4 0.00000 0.27510 0.50000 0.95000 0.01482 Na 0
Ca4 0.00000 0.27510 0.50000 0.05000 0.01482 Ca 0
NaA 0.00000 0.50000 0.00000 0.16000 0.08232 Na 0
KA 0.00000 0.50000 0.00000 0.03000 0.08232 K 0
NaAm 0.05080 0.50000 0.10910 0.16000 0.03635 Na 0
KAm 0.05080 0.50000 0.10910 0.03000 0.03635 K 0
NaA2 0.00000 0.46800 0.00000 0.16000 0.05927 Na 0
KA2 0.00000 0.46800 0.00000 0.03000 0.05927 K 0
H 0.18670 0.00000 0.75770 0.48500 0.03356 H 0
O1 0.11150 0.08860 0.21590 1.00000 0.00798 O 0
O2 0.11780 0.16680 0.72700 1.00000 0.00760 O 0
O3 0.11040 0.00000 0.69650 0.41000 0.00963 O 0
O-h3 0.11040 0.00000 0.69650 0.48500 0.00963 O 0
F3 0.11040 0.00000 0.69650 0.10500 0.00963 F 0
O4 0.36050 0.25080 0.80180 1.00000 0.01013 O 0
O5 0.35000 0.12800 0.08160 1.00000 0.00937 O 0
O6 0.34560 0.11980 0.58230 1.00000 0.00925 O 0
O7 0.33940 0.00000 0.29790 1.00000 0.01064 O 0

loop_
_cod_changelog_entry_id
_cod_changelog_entry_author
_cod_changelog_entry_date
_cod_changelog_entry_text
1
;cod-tools version 3.8.0
Id: cif_guess_AMCSD_atom_types 9581 2023-05-17 12:35:41Z saulius
;
2023-05-23T09:14:01+03:00
;Derived atom types and hydrogen counts
from atom names that follow the AMCSD naming convention
(Wat == water, O-H == hydroxyl).
;

loop_
_cod_related_entry_id
_cod_related_entry_database
_cod_related_entry_code
1 AMCSD 0001655
